data_4075999
loop_
_publ_author_name
'Norman, David W.'
'McDonald, Robert'
'Stryker, Jeffrey M.'

_publ_section_title
;
 Thermally Stable Chromium(III)\h3-Allyl Complexes. Direct Structural
 Comparison of Neutral Chromium(II) and Cationic Chromium(III)\h3-Allyl
 Redox Isomers
;
_journal_issue 18
_journal_name_full Organometallics
_journal_page_first 4461
_journal_paper_doi 10.1021/om050415z
_journal_volume 24
_journal_year 2005
_chemical_formula_moiety 'C10 H10 Cr O2'
_chemical_formula_sum 'C10 H10 Cr O2'
_chemical_formula_weight 214.18
_chemical_name_systematic
; 

 ? 

;
_space_group_IT_number 14
_symmetry_cell_setting monoclinic
_symmetry_space_group_name_Hall '-P 2ybc'
_symmetry_space_group_name_H-M 'P 1 21/c 1'
_atom_sites_solution_hydrogens geom
_atom_sites_solution_primary direct
_atom_sites_solution_secondary difmap
_audit_creation_method 'manual editing of SHELXL template'
_cell_angle_alpha 90.00
_cell_angle_beta 110.815(2)
_cell_angle_gamma 90.00
_cell_formula_units_Z 8
_cell_length_a 12.2466(11)
_cell_length_b 13.0523(12)
_cell_length_c 12.3583(12)
_cell_measurement_reflns_used 3519
_cell_measurement_temperature 193(2)
_cell_measurement_theta_max 25.987
_cell_measurement_theta_min 2.546
_cell_volume 1846.5(3)
_computing_cell_refinement 'Bruker SAINT (Bruker, 1997)'
_computing_data_collection 'Bruker SMART (Bruker, 1997)'
_computing_data_reduction 'Bruker SAINT (Bruker, 1997)'
_computing_molecular_graphics 'Bruker SHELXTL (Bruker, 1997)'
_computing_publication_material 'Bruker SHELXTL (Bruker, 1997)'
_computing_structure_refinement 'SHELXL-97 (Sheldrick, 1997)'
_computing_structure_solution 'SIR97 (Altomare et al., 1999)'
_diffrn_ambient_temperature 193(2)
_diffrn_detector_area_resol_mean 8.192
_diffrn_measured_fraction_theta_full 0.998
_diffrn_measured_fraction_theta_max 0.998
_diffrn_measurement_device_type 'Bruker PLATFORM diffractometer/SMART 1000 CCD area detector'
_diffrn_measurement_method '\w scans'
_diffrn_radiation_monochromator graphite
_diffrn_radiation_source 'fine-focus sealed tube'
_diffrn_radiation_type MoK\a
_diffrn_radiation_wavelength 0.71073
_diffrn_reflns_av_R_equivalents 0.0383
_diffrn_reflns_av_sigmaI/netI 0.0453
_diffrn_reflns_limit_h_max 15
_diffrn_reflns_limit_h_min -13
_diffrn_reflns_limit_k_max 13
_diffrn_reflns_limit_k_min -16
_diffrn_reflns_limit_l_max 13
_diffrn_reflns_limit_l_min -15
_diffrn_reflns_number 9643
_diffrn_reflns_theta_full 26.38
_diffrn_reflns_theta_max 26.38
_diffrn_reflns_theta_min 1.78
_diffrn_standards_decay_% 0
_diffrn_standards_interval_time 0
_diffrn_standards_number 0
_exptl_absorpt_coefficient_mu 1.198
_exptl_absorpt_correction_T_max 0.8695
_exptl_absorpt_correction_T_min 0.8314
_exptl_absorpt_correction_type multi-scan
_exptl_absorpt_process_details 'SADABS (Sheldrick, 1996)'
_exptl_crystal_colour orange
_exptl_crystal_density_diffrn 1.541
_exptl_crystal_density_method 'not measured'
_exptl_crystal_description fragment
_exptl_crystal_F_000 880
_exptl_crystal_size_max 0.16
_exptl_crystal_size_mid 0.16
_exptl_crystal_size_min 0.12
_refine_diff_density_max 0.418
_refine_diff_density_min -0.657
_refine_diff_density_rms 0.083
_refine_ls_extinction_method none
_refine_ls_goodness_of_fit_ref 1.250
_refine_ls_hydrogen_treatment constr
_refine_ls_matrix_type full
_refine_ls_number_parameters 307
_refine_ls_number_reflns 3777
_refine_ls_number_restraints 0
_refine_ls_restrained_S_all 1.250
_refine_ls_R_factor_all 0.0736
_refine_ls_R_factor_gt 0.0605
_refine_ls_shift/su_max 0.000
_refine_ls_shift/su_mean 0.000
_refine_ls_structure_factor_coef Fsqd
_refine_ls_weighting_details 'calc w=1/[\s^2^(Fo^2^)+(0.0000P)^2^+5.6357P] where P=(Fo^2^+2Fc^2^)/3'
_refine_ls_weighting_scheme calc
_refine_ls_wR_factor_gt 0.1227
_refine_ls_wR_factor_ref 0.1271
_reflns_number_gt 3175
_reflns_number_total 3777
_reflns_threshold_expression I>2\s(I)
_cod_data_source_file om050415zsi20050525_053205.cif
_cod_data_source_block 1
_cod_depositor_comments
;
The following automatic conversions were performed:

'_symmetry_cell_setting' value 'Monoclinic' changed to 'monoclinic'
according to /home/saulius/struct/CIF-dictionaries/cif_core.dic
dictionary named 'cif_core.dic' version 2.4.1 from 2010-06-29.

Automatic conversion script
Id: cif_fix_values 1715 2011-07-08 13:25:40Z adriana 
;
_cod_original_sg_symbol_H-M 'P 21/c'
_cod_database_code 4075999

loop_
_symmetry_equiv_pos_as_xyz
'x, y, z'
'-x, y+1/2, -z+1/2'
'-x, -y, -z'
'x, -y-1/2, z-1/2'

loop_
_atom_site_label
_atom_site_type_symbol
_atom_site_fract_x
_atom_site_fract_y
_atom_site_fract_z
_atom_site_U_iso_or_equiv
_atom_site_adp_type
_atom_site_occupancy
_atom_site_symmetry_multiplicity
_atom_site_calc_flag
_atom_site_refinement_flags
_atom_site_disorder_assembly
_atom_site_disorder_group
Cr1 Cr 0.47827(6) 0.47664(5) 0.23975(7) 0.0298(2) Uani 1 1 d . . .
O10 O 0.3864(3) 0.6051(3) 0.3878(3) 0.0476(9) Uani 1 1 d . . .
O11 O 0.3305(3) 0.6121(3) 0.0513(3) 0.0497(9) Uani 1 1 d . . .
C10 C 0.4241(4) 0.5560(4) 0.3301(4) 0.0355(11) Uani 1 1 d . . .
C11 C 0.3892(4) 0.5607(3) 0.1251(4) 0.0334(10) Uani 1 1 d . . .
C12 C 0.5978(4) 0.5567(4) 0.1670(6) 0.0518(15) Uani 1 1 d . . .
H12A H 0.6121 0.5231 0.1015 0.062 Uiso 1 1 calc R . .
H12B H 0.5916 0.6322 0.1608 0.062 Uiso 1 1 calc R . .
C13 C 0.6548(4) 0.5159(4) 0.2769(6) 0.0483(15) Uani 1 1 d . . .
H13 H 0.7154 0.4614 0.2892 0.058 Uiso 1 1 calc R . .
C14 C 0.6302(4) 0.5562(4) 0.3705(5) 0.0498(15) Uani 1 1 d . . .
H14A H 0.6258 0.6317 0.3751 0.060 Uiso 1 1 calc R . .
H14B H 0.6669 0.5220 0.4463 0.060 Uiso 1 1 calc R . .
C15 C 0.3493(5) 0.3570(4) 0.2146(6) 0.0502(15) Uani 1 1 d . . .
H15 H 0.2644 0.3674 0.2004 0.060 Uiso 1 1 calc R . .
C16 C 0.4371(7) 0.3421(4) 0.3223(6) 0.0673(19) Uani 1 1 d . . .
H16 H 0.4261 0.3408 0.3987 0.081 Uiso 1 1 calc R . .
C17 C 0.5400(6) 0.3195(4) 0.3036(7) 0.074(3) Uani 1 1 d . . .
H17 H 0.6168 0.3015 0.3643 0.089 Uiso 1 1 calc R . .
C18 C 0.5156(5) 0.3230(4) 0.1851(8) 0.066(2) Uani 1 1 d . . .
H18 H 0.5720 0.3077 0.1453 0.080 Uiso 1 1 calc R . .
C19 C 0.3982(5) 0.3448(4) 0.1309(5) 0.0531(15) Uani 1 1 d . . .
H19 H 0.3550 0.3465 0.0454 0.064 Uiso 1 1 calc R . .
Cr2 Cr -0.00689(6) 0.15890(5) 0.24720(6) 0.02502(18) Uani 1 1 d . . .
O20 O -0.1680(4) 0.3058(4) 0.2963(4) 0.0719(14) Uani 1 1 d . . .
O21 O 0.1798(4) 0.2960(4) 0.3966(4) 0.0671(12) Uani 1 1 d . . .
C20 C -0.1054(4) 0.2488(4) 0.2784(4) 0.0423(12) Uani 1 1 d . A .
C21 C 0.1073(4) 0.2420(4) 0.3383(4) 0.0415(12) Uani 1 1 d . A .
C22A C 0.1035(15) 0.0622(13) 0.3938(12) 0.052(4) Uani 0.60 1 d P A 1
H22A H 0.1746 0.0317 0.3868 0.063 Uiso 0.60 1 calc PR A 1
H22B H 0.1133 0.0855 0.4730 0.063 Uiso 0.60 1 calc PR A 1
C23A C -0.0041(8) 0.0172(8) 0.3285(11) 0.043(2) Uani 0.60 1 d P A 1
H23A H -0.0095 -0.0495 0.2871 0.051 Uiso 0.60 1 calc PR A 1
C24A C -0.108(4) 0.072(2) 0.332(4) 0.056(8) Uani 0.60 1 d P A 1
H24A H -0.1054 0.0963 0.4084 0.068 Uiso 0.60 1 calc PR A 1
H24B H -0.1848 0.0450 0.2818 0.068 Uiso 0.60 1 calc PR A 1
C22B C -0.109(3) 0.215(3) 0.080(3) 0.060(8) Uani 0.40 1 d P A 2
H22C H -0.1823 0.1769 0.0381 0.072 Uiso 0.40 1 calc PR A 2
H23D H -0.1177 0.2900 0.0712 0.072 Uiso 0.40 1 calc PR A 2
C23B C -0.023(2) 0.180(2) 0.0761(14) 0.059(5) Uani 0.40 1 d P A 2
H23B H -0.0307 0.1168 0.0279 0.070 Uiso 0.40 1 calc PR A 2
C24B C 0.076(3) 0.211(2) 0.131(3) 0.046(6) Uani 0.40 1 d P A 2
H24C H 0.0897 0.2853 0.1288 0.055 Uiso 0.40 1 calc PR A 2
H24D H 0.1416 0.1684 0.1261 0.055 Uiso 0.40 1 calc PR A 2
C25A C -0.0161(12) 0.2418(9) 0.0923(9) 0.049(3) Uani 0.60 1 d P A 1
H25A H -0.0125 0.3179 0.0850 0.059 Uiso 0.60 1 calc PR A 1
C26A C -0.1274(19) 0.1780(17) 0.0640(17) 0.058(5) Uani 0.60 1 d P A 1
H26A H -0.2105 0.2017 0.0345 0.070 Uiso 0.60 1 calc PR A 1
C27A C -0.0840(7) 0.0772(7) 0.0790(7) 0.0391(19) Uani 0.60 1 d P A 1
H27A H -0.1340 0.0146 0.0672 0.047 Uiso 0.60 1 calc PR A 1
C28A C 0.0367(7) 0.0753(6) 0.1103(7) 0.0344(18) Uani 0.60 1 d P A 1
H28A H 0.0842 0.0110 0.1244 0.041 Uiso 0.60 1 calc PR A 1
C29A C 0.0828(19) 0.1713(12) 0.1191(17) 0.043(4) Uani 0.60 1 d P A 1
H29A H 0.1664 0.1897 0.1355 0.051 Uiso 0.60 1 calc PR A 1
C25B C -0.092(5) 0.048(3) 0.331(5) 0.036(7) Uani 0.40 1 d P A 2
H25B H -0.1599 0.0616 0.3551 0.043 Uiso 0.40 1 calc PR A 2
C26B C 0.023(2) 0.0585(15) 0.3964(18) 0.068(6) Uani 0.40 1 d P A 2
H26B H 0.0502 0.0842 0.4779 0.081 Uiso 0.40 1 calc PR A 2
C27B C 0.095(2) 0.0291(16) 0.344(2) 0.059(7) Uani 0.40 1 d P A 2
H27B H 0.1819 0.0209 0.3775 0.071 Uiso 0.40 1 calc PR A 2
C28B C 0.0173(16) -0.0064(12) 0.2386(17) 0.066(5) Uani 0.40 1 d P A 2
H28B H 0.0409 -0.0413 0.1783 0.079 Uiso 0.40 1 calc PR A 2
C29B C -0.0955(14) 0.0112(12) 0.2294(17) 0.069(5) Uani 0.40 1 d P A 2
H29B H -0.1672 -0.0103 0.1639 0.082 Uiso 0.40 1 calc PR A 2

loop_
_atom_site_aniso_label
_atom_site_aniso_U_11
_atom_site_aniso_U_22
_atom_site_aniso_U_33
_atom_site_aniso_U_23
_atom_site_aniso_U_13
_atom_site_aniso_U_12
Cr1 0.0219(3) 0.0184(3) 0.0462(5) -0.0013(3) 0.0086(3) 0.0000(3)
O10 0.057(2) 0.044(2) 0.052(2) -0.0081(18) 0.0318(19) -0.0022(17)
O11 0.055(2) 0.038(2) 0.047(2) 0.0055(17) 0.0064(18) 0.0063(17)
C10 0.028(2) 0.029(2) 0.045(3) 0.008(2) 0.008(2) -0.0042(18)
C11 0.033(2) 0.026(2) 0.044(3) -0.007(2) 0.017(2) 0.0002(18)
C12 0.043(3) 0.039(3) 0.089(5) -0.017(3) 0.042(3) -0.013(2)
C13 0.022(2) 0.028(3) 0.093(5) -0.011(3) 0.018(3) -0.0007(19)
C14 0.031(2) 0.035(3) 0.071(4) -0.001(3) 0.002(2) -0.008(2)
C15 0.039(3) 0.022(3) 0.087(5) -0.004(3) 0.020(3) -0.011(2)
C16 0.101(5) 0.024(3) 0.072(4) 0.004(3) 0.025(4) -0.021(3)
C17 0.055(4) 0.018(3) 0.112(6) 0.018(3) -0.018(4) 0.001(2)
C18 0.056(4) 0.017(3) 0.140(7) -0.017(3) 0.052(4) -0.004(2)
C19 0.067(4) 0.025(3) 0.058(4) -0.012(3) 0.011(3) -0.008(2)
Cr2 0.0232(3) 0.0274(4) 0.0250(3) 0.0037(3) 0.0092(3) 0.0018(3)
O20 0.070(3) 0.092(4) 0.056(3) 0.002(2) 0.026(2) 0.047(3)
O21 0.054(2) 0.078(3) 0.064(3) -0.026(2) 0.014(2) -0.026(2)
C20 0.040(3) 0.050(3) 0.035(3) 0.003(2) 0.011(2) 0.012(2)
C21 0.038(3) 0.050(3) 0.038(3) -0.004(2) 0.016(2) 0.002(2)
C22A 0.036(6) 0.083(12) 0.038(7) 0.019(6) 0.012(6) 0.016(7)
C23A 0.046(6) 0.039(5) 0.046(6) 0.029(5) 0.021(5) 0.002(4)
C24A 0.035(8) 0.06(2) 0.078(13) 0.036(14) 0.023(8) 0.007(13)
C22B 0.044(14) 0.073(18) 0.032(12) 0.020(11) -0.025(9) -0.035(13)
C23B 0.089(18) 0.062(14) 0.024(8) 0.005(8) 0.018(9) 0.010(12)
C24B 0.064(12) 0.048(15) 0.050(14) 0.019(13) 0.049(11) 0.022(15)
C25A 0.096(12) 0.028(5) 0.033(5) 0.012(5) 0.036(6) 0.009(6)
C26A 0.033(7) 0.108(17) 0.023(6) 0.002(9) -0.004(5) -0.020(10)
C27A 0.045(5) 0.041(5) 0.027(4) -0.002(4) 0.008(3) -0.004(4)
C28A 0.041(4) 0.032(4) 0.028(4) -0.008(3) 0.009(3) 0.004(3)
C29A 0.045(6) 0.064(12) 0.030(5) -0.005(8) 0.027(5) 0.014(9)
C25B 0.04(2) 0.017(11) 0.061(15) 0.017(9) 0.035(14) 0.009(9)
C26B 0.12(2) 0.048(11) 0.038(10) 0.018(8) 0.034(12) 0.010(11)
C27B 0.041(11) 0.043(12) 0.10(2) 0.057(13) 0.030(14) 0.021(9)
C28B 0.083(12) 0.044(9) 0.080(13) 0.033(9) 0.040(11) 0.012(8)
C29B 0.058(10) 0.044(9) 0.078(13) 0.021(9) -0.007(9) -0.005(7)

loop_
_atom_type_symbol
_atom_type_description
_atom_type_scat_dispersion_real
_atom_type_scat_dispersion_imag
_atom_type_scat_source
C C 0.0033 0.0016 'International Tables Vol C Tables 4.2.6.8 and 6.1.1.4'
H H 0.0000 0.0000 'International Tables Vol C Tables 4.2.6.8 and 6.1.1.4'
O O 0.0106 0.0060 'International Tables Vol C Tables 4.2.6.8 and 6.1.1.4'
Cr Cr 0.3209 0.6236 'International Tables Vol C Tables 4.2.6.8 and 6.1.1.4'

loop_
_geom_angle_atom_site_label_1
_geom_angle_atom_site_label_2
_geom_angle_atom_site_label_3
_geom_angle
C10 Cr1 C11 83.4(2)
C10 Cr1 C13 107.4(2)
C11 Cr1 C13 107.9(2)
C10 Cr1 C15 95.3(2)
C11 Cr1 C15 96.8(2)
C13 Cr1 C15 147.8(2)
C10 Cr1 C16 88.6(3)
C11 Cr1 C16 132.6(2)
C13 Cr1 C16 119.0(3)
C15 Cr1 C16 37.5(2)
C10 Cr1 C19 130.2(2)
C11 Cr1 C19 89.0(2)
C13 Cr1 C19 121.7(2)
C15 Cr1 C19 36.8(2)
C16 Cr1 C19 61.7(2)
C10 Cr1 C18 150.0(2)
C11 Cr1 C18 116.1(3)
C13 Cr1 C18 88.8(2)
C15 Cr1 C18 61.4(2)
C16 Cr1 C18 61.3(3)
C19 Cr1 C18 36.6(2)
C10 Cr1 C12 114.6(2)
C11 Cr1 C12 72.6(2)
C13 Cr1 C12 37.3(2)
C15 Cr1 C12 146.1(2)
C16 Cr1 C12 149.4(3)
C19 Cr1 C12 109.6(2)
C18 Cr1 C12 93.7(2)
C10 Cr1 C17 117.4(3)
C11 Cr1 C17 149.9(2)
C13 Cr1 C17 87.4(2)
C15 Cr1 C17 61.7(2)
C16 Cr1 C17 36.8(3)
C19 Cr1 C17 61.1(2)
C18 Cr1 C17 36.4(3)
C12 Cr1 C17 112.6(3)
C10 Cr1 C14 71.5(2)
C11 Cr1 C14 113.4(2)
C13 Cr1 C14 37.3(2)
C15 Cr1 C14 144.6(2)
C16 Cr1 C14 107.9(2)
C19 Cr1 C14 152.1(2)
C18 Cr1 C14 115.6(2)
C12 Cr1 C14 65.0(2)
C17 Cr1 C14 94.6(2)
O10 C10 Cr1 177.9(4)
O11 C11 Cr1 178.2(4)
C13 C12 Cr1 66.5(3)
C12 C13 C14 118.8(5)
C12 C13 Cr1 76.1(3)
C14 C13 Cr1 76.4(3)
C13 C14 Cr1 66.2(3)
C19 C15 C16 107.9(6)
C19 C15 Cr1 72.6(3)
C16 C15 Cr1 71.8(3)
C17 C16 C15 107.9(7)
C17 C16 Cr1 73.7(4)
C15 C16 Cr1 70.7(3)
C18 C17 C16 107.4(5)
C18 C17 Cr1 71.1(3)
C16 C17 Cr1 69.5(3)
C19 C18 C17 108.3(6)
C19 C18 Cr1 70.7(3)
C17 C18 Cr1 72.5(3)
C15 C19 C18 108.4(6)
C15 C19 Cr1 70.6(3)
C18 C19 Cr1 72.7(3)
C21 Cr2 C20 84.6(2)
C21 Cr2 C23B 109.3(8)
C20 Cr2 C23B 107.5(7)
C21 Cr2 C23A 110.6(4)
C20 Cr2 C23A 111.4(4)
C21 Cr2 C22B 117.2(6)
C20 Cr2 C22B 77.3(13)
C23B Cr2 C22B 32.1(13)
C21 Cr2 C24B 77.4(10)
C20 Cr2 C24B 116.6(6)
C23B Cr2 C24B 34.0(11)
C22B Cr2 C24B 59.8(13)
C21 Cr2 C25A 92.1(4)
C20 Cr2 C25A 92.0(4)
C23A Cr2 C25A 148.2(5)
C21 Cr2 C29B 146.9(5)
C20 Cr2 C29B 104.3(6)
C23B Cr2 C29B 98.5(9)
C22B Cr2 C29B 95.9(7)
C24B Cr2 C29B 123.2(10)
C21 Cr2 C26B 88.6(8)
C20 Cr2 C26B 97.6(6)
C23B Cr2 C26B 150.2(9)
C22B Cr2 C26B 152.7(10)
C24B Cr2 C26B 141.1(10)
C29B Cr2 C26B 58.9(8)
C21 Cr2 C28B 122.2(5)
C20 Cr2 C28B 139.3(5)
C23B Cr2 C28B 92.6(9)
C22B Cr2 C28B 109.5(11)
C24B Cr2 C28B 100.0(8)
C29B Cr2 C28B 36.4(6)
C26B Cr2 C28B 57.6(7)
C21 Cr2 C27B 87.7(7)
C20 Cr2 C27B 132.5(7)
C23B Cr2 C27B 119.3(10)
C22B Cr2 C27B 145.0(13)
C24B Cr2 C27B 107.2(9)
C29B Cr2 C27B 62.6(8)
C26B Cr2 C27B 35.3(8)
C28B Cr2 C27B 37.1(8)
C21 Cr2 C24A 117.0(12)
C20 Cr2 C24A 73.0(7)
C23A Cr2 C24A 39.8(7)
C25A Cr2 C24A 144.8(11)
C21 Cr2 C27A 147.6(3)
C20 Cr2 C27A 114.4(3)
C23A Cr2 C27A 87.4(4)
C25A Cr2 C27A 62.8(4)
C24A Cr2 C27A 94.2(11)
C21 Cr2 C22A 73.9(5)
C20 Cr2 C22A 116.7(4)
C23A Cr2 C22A 37.8(6)
C25A Cr2 C22A 145.9(6)
C24A Cr2 C22A 66.4(10)
C27A Cr2 C22A 114.9(5)
C21 Cr2 C29A 86.1(5)
C20 Cr2 C29A 129.4(5)
C23A Cr2 C29A 118.4(5)
C25A Cr2 C29A 38.8(5)
C24A Cr2 C29A 151.3(10)
C27A Cr2 C29A 61.6(6)
C22A Cr2 C29A 108.0(7)
C21 Cr2 C28A 115.1(3)
C20 Cr2 C28A 146.2(3)
C23A Cr2 C28A 88.0(4)
C25A Cr2 C28A 61.7(4)
C24A Cr2 C28A 115.7(9)
C27A Cr2 C28A 36.3(3)
C22A Cr2 C28A 95.8(5)
C29A Cr2 C28A 35.6(5)
C21 Cr2 C26A 130.5(5)
C20 Cr2 C26A 83.9(7)
C23A Cr2 C26A 118.4(6)
C25A Cr2 C26A 40.6(6)
C24A Cr2 C26A 105.1(12)
C27A Cr2 C26A 36.8(6)
C22A Cr2 C26A 151.5(7)
C29A Cr2 C26A 65.6(8)
C28A Cr2 C26A 62.4(7)
C21 Cr2 C25B 118.9(14)
C20 Cr2 C25B 82.4(9)
C23B Cr2 C25B 131.6(15)
C22B Cr2 C25B 117.3(16)
C24B Cr2 C25B 157.2(13)
C29B Cr2 C25B 34.9(14)
C26B Cr2 C25B 35.6(16)
C28B Cr2 C25B 58.4(11)
C27B Cr2 C25B 61.0(12)
O20 C20 Cr2 178.9(5)
O21 C21 Cr2 179.3(5)
C23A C22A Cr2 66.1(7)
C22A C23A C24A 115(2)
C22A C23A Cr2 76.1(8)
C24A C23A Cr2 73.8(16)
C23A C24A Cr2 66.4(16)
C23B C22B Cr2 71.1(17)
C22B C23B C24B 126(3)
C22B C23B Cr2 76.8(18)
C24B C23B Cr2 76.4(15)
C23B C24B Cr2 69.6(15)
C29A C25A C26A 108.0(14)
C29A C25A Cr2 72.9(9)
C26A C25A Cr2 72.1(9)
C27A C26A C25A 102.4(15)
C27A C26A Cr2 71.3(10)
C25A C26A Cr2 67.4(8)
C28A C27A C26A 111.6(10)
C28A C27A Cr2 72.1(4)
C26A C27A Cr2 71.9(8)
C29A C28A C27A 112.0(10)
C29A C28A Cr2 72.1(8)
C27A C28A Cr2 71.6(5)
C28A C29A C25A 105.9(14)
C28A C29A Cr2 72.3(9)
C25A C29A Cr2 68.3(8)
C29B C25B C26B 107(3)
C29B C25B Cr2 70(2)
C26B C25B Cr2 70(3)
C27B C26B C25B 114(3)
C27B C26B Cr2 72.6(11)
C25B C26B Cr2 74(2)
C26B C27B C28B 101(2)
C26B C27B Cr2 72.1(11)
C28B C27B Cr2 71.2(10)
C29B C28B C27B 111.0(19)
C29B C28B Cr2 71.8(10)
C27B C28B Cr2 71.7(10)
C25B C29B C28B 107(3)
C25B C29B Cr2 75(2)
C28B C29B Cr2 71.8(10)

loop_
_geom_bond_atom_site_label_1
_geom_bond_atom_site_label_2
_geom_bond_distance
Cr1 C10 1.814(6)
Cr1 C11 1.817(5)
Cr1 C13 2.108(4)
Cr1 C15 2.164(5)
Cr1 C16 2.178(6)
Cr1 C19 2.190(5)
Cr1 C18 2.215(5)
Cr1 C12 2.231(5)
Cr1 C17 2.231(5)
Cr1 C14 2.239(5)
O10 C10 1.168(6)
O11 C11 1.155(6)
C12 C13 1.393(8)
C13 C14 1.397(8)
C15 C19 1.375(8)
C15 C16 1.396(9)
C16 C17 1.391(10)
C17 C18 1.388(10)
C18 C19 1.383(8)
Cr2 C21 1.811(5)
Cr2 C20 1.820(5)
Cr2 C23B 2.069(15)
Cr2 C23A 2.099(8)
Cr2 C22B 2.13(3)
Cr2 C24B 2.15(3)
Cr2 C25A 2.167(9)
Cr2 C29B 2.184(15)
Cr2 C26B 2.184(16)
Cr2 C28B 2.185(16)
Cr2 C27B 2.190(18)
Cr2 C24A 2.20(4)
Cr2 C27A 2.226(8)
Cr2 C22A 2.227(15)
Cr2 C29A 2.230(19)
Cr2 C28A 2.232(8)
Cr2 C26A 2.23(2)
Cr2 C25B 2.24(6)
O20 C20 1.145(6)
O21 C21 1.162(6)
C22A C23A 1.41(2)
C23A C24A 1.47(3)
C22B C23B 1.16(5)
C23B C24B 1.23(4)
C25A C29A 1.462(19)
C25A C26A 1.53(2)
C26A C27A 1.41(3)
C27A C28A 1.389(11)
C28A C29A 1.36(2)
C25B C29B 1.33(6)
C25B C26B 1.35(6)
C26B C27B 1.33(3)
C27B C28B 1.39(3)
C28B C29B 1.37(2)

loop_
_geom_torsion_atom_site_label_1
_geom_torsion_atom_site_label_2
_geom_torsion_atom_site_label_3
_geom_torsion_atom_site_label_4
_geom_torsion
C11 Cr1 C10 O10 92(12)
C13 Cr1 C10 O10 -161(12)
C15 Cr1 C10 O10 -4(12)
C16 Cr1 C10 O10 -41(12)
C19 Cr1 C10 O10 9(12)
C18 Cr1 C10 O10 -41(13)
C12 Cr1 C10 O10 160(12)
C17 Cr1 C10 O10 -65(12)
C14 Cr1 C10 O10 -150(12)
C10 Cr1 C11 O11 -102(15)
C13 Cr1 C11 O11 151(15)
C15 Cr1 C11 O11 -8(15)
C16 Cr1 C11 O11 -20(15)
C19 Cr1 C11 O11 28(15)
C18 Cr1 C11 O11 54(15)
C12 Cr1 C11 O11 139(15)
C17 Cr1 C11 O11 34(15)
C14 Cr1 C11 O11 -169(15)
C10 Cr1 C12 C13 86.6(4)
C11 Cr1 C12 C13 160.6(4)
C15 Cr1 C12 C13 -123.5(4)
C16 Cr1 C12 C13 -49.6(6)
C19 Cr1 C12 C13 -116.9(3)
C18 Cr1 C12 C13 -83.2(4)
C17 Cr1 C12 C13 -51.0(4)
C14 Cr1 C12 C13 33.4(3)
Cr1 C12 C13 C14 -65.7(4)
C10 Cr1 C13 C12 -108.0(3)
C11 Cr1 C13 C12 -19.4(4)
C15 Cr1 C13 C12 119.1(5)
C16 Cr1 C13 C12 153.7(4)
C19 Cr1 C13 C12 80.8(4)
C18 Cr1 C13 C12 97.7(4)
C17 Cr1 C13 C12 134.1(4)
C14 Cr1 C13 C12 -124.7(5)
C10 Cr1 C13 C14 16.7(4)
C11 Cr1 C13 C14 105.3(4)
C15 Cr1 C13 C14 -116.2(5)
C16 Cr1 C13 C14 -81.6(4)
C19 Cr1 C13 C14 -154.5(3)
C18 Cr1 C13 C14 -137.6(4)
C12 Cr1 C13 C14 124.7(5)
C17 Cr1 C13 C14 -101.2(4)
C12 C13 C14 Cr1 65.5(4)
C10 Cr1 C14 C13 -163.2(4)
C11 Cr1 C14 C13 -89.2(4)
C15 Cr1 C14 C13 124.4(4)
C16 Cr1 C14 C13 114.5(4)
C19 Cr1 C14 C13 51.5(6)
C18 Cr1 C14 C13 48.4(4)
C12 Cr1 C14 C13 -33.3(3)
C17 Cr1 C14 C13 79.5(4)
C10 Cr1 C15 C19 163.1(4)
C11 Cr1 C15 C19 79.1(4)
C13 Cr1 C15 C19 -61.5(6)
C16 Cr1 C15 C19 -116.2(5)
C18 Cr1 C15 C19 -37.0(4)
C12 Cr1 C15 C19 10.3(6)
C17 Cr1 C15 C19 -78.6(4)
C14 Cr1 C15 C19 -131.7(4)
C10 Cr1 C15 C16 -80.7(4)
C11 Cr1 C15 C16 -164.7(4)
C13 Cr1 C15 C16 54.7(7)
C19 Cr1 C15 C16 116.2(5)
C18 Cr1 C15 C16 79.2(5)
C12 Cr1 C15 C16 126.5(5)
C17 Cr1 C15 C16 37.6(4)
C14 Cr1 C15 C16 -15.5(6)
C19 C15 C16 C17 -0.7(6)
Cr1 C15 C16 C17 -64.8(4)
C19 C15 C16 Cr1 64.1(4)
C10 Cr1 C16 C17 -143.1(4)
C11 Cr1 C16 C17 137.1(4)
C13 Cr1 C16 C17 -34.0(5)
C15 Cr1 C16 C17 116.3(6)
C19 Cr1 C16 C17 78.6(5)
C18 Cr1 C16 C17 36.8(4)
C12 Cr1 C16 C17 -2.1(7)
C14 Cr1 C16 C17 -73.1(5)
C10 Cr1 C16 C15 100.6(4)
C11 Cr1 C16 C15 20.8(6)
C13 Cr1 C16 C15 -150.2(4)
C19 Cr1 C16 C15 -37.6(4)
C18 Cr1 C16 C15 -79.5(4)
C12 Cr1 C16 C15 -118.4(5)
C17 Cr1 C16 C15 -116.3(6)
C14 Cr1 C16 C15 170.7(4)
C15 C16 C17 C18 1.4(6)
Cr1 C16 C17 C18 -61.4(4)
C15 C16 C17 Cr1 62.8(4)
C10 Cr1 C17 C18 160.2(4)
C11 Cr1 C17 C18 30.7(8)
C13 Cr1 C17 C18 -91.6(4)
C15 Cr1 C17 C18 79.4(4)
C16 Cr1 C17 C18 117.7(5)
C19 Cr1 C17 C18 37.2(4)
C12 Cr1 C17 C18 -63.5(4)
C14 Cr1 C17 C18 -128.3(4)
C10 Cr1 C17 C16 42.5(5)
C11 Cr1 C17 C16 -87.0(7)
C13 Cr1 C17 C16 150.7(5)
C15 Cr1 C17 C16 -38.3(4)
C19 Cr1 C17 C16 -80.5(4)
C18 Cr1 C17 C16 -117.7(5)
C12 Cr1 C17 C16 178.8(4)
C14 Cr1 C17 C16 114.0(4)
C16 C17 C18 C19 -1.6(6)
Cr1 C17 C18 C19 -62.0(4)
C16 C17 C18 Cr1 60.4(4)
C10 Cr1 C18 C19 80.4(7)
C11 Cr1 C18 C19 -46.0(5)
C13 Cr1 C18 C19 -155.5(4)
C15 Cr1 C18 C19 37.3(4)
C16 Cr1 C18 C19 80.2(4)
C12 Cr1 C18 C19 -118.5(4)
C17 Cr1 C18 C19 117.4(6)
C14 Cr1 C18 C19 177.5(4)
C10 Cr1 C18 C17 -37.0(7)
C11 Cr1 C18 C17 -163.4(4)
C13 Cr1 C18 C17 87.1(4)
C15 Cr1 C18 C17 -80.1(4)
C16 Cr1 C18 C17 -37.1(4)
C19 Cr1 C18 C17 -117.4(6)
C12 Cr1 C18 C17 124.2(4)
C14 Cr1 C18 C17 60.1(4)
C16 C15 C19 C18 -0.3(6)
Cr1 C15 C19 C18 63.3(4)
C16 C15 C19 Cr1 -63.6(4)
C17 C18 C19 C15 1.2(6)
Cr1 C18 C19 C15 -61.9(4)
C17 C18 C19 Cr1 63.1(4)
C10 Cr1 C19 C15 -22.3(5)
C11 Cr1 C19 C15 -102.8(4)
C13 Cr1 C19 C15 146.6(4)
C16 Cr1 C19 C15 38.3(4)
C18 Cr1 C19 C15 117.4(6)
C12 Cr1 C19 C15 -173.9(3)
C17 Cr1 C19 C15 80.4(4)
C14 Cr1 C19 C15 112.7(5)
C10 Cr1 C19 C18 -139.7(4)
C11 Cr1 C19 C18 139.8(5)
C13 Cr1 C19 C18 29.2(5)
C15 Cr1 C19 C18 -117.4(6)
C16 Cr1 C19 C18 -79.1(5)
C12 Cr1 C19 C18 68.6(5)
C17 Cr1 C19 C18 -37.0(4)
C14 Cr1 C19 C18 -4.7(8)
C21 Cr2 C20 O20 115(30)
C23B Cr2 C20 O20 7(30)
C23A Cr2 C20 O20 -135(30)
C22B Cr2 C20 O20 -4(30)
C24B Cr2 C20 O20 42(30)
C25A Cr2 C20 O20 23(30)
C29B Cr2 C20 O20 -97(30)
C26B Cr2 C20 O20 -157(30)
C28B Cr2 C20 O20 -109(30)
C27B Cr2 C20 O20 -163(30)
C24A Cr2 C20 O20 -124(30)
C27A Cr2 C20 O20 -37(30)
C22A Cr2 C20 O20 -176(100)
C29A Cr2 C20 O20 35(30)
C28A Cr2 C20 O20 -13(30)
C26A Cr2 C20 O20 -16(30)
C25B Cr2 C20 O20 -124(30)
C20 Cr2 C21 O21 -16(48)
C23B Cr2 C21 O21 91(48)
C23A Cr2 C21 O21 -127(48)
C22B Cr2 C21 O21 57(48)
C24B Cr2 C21 O21 103(48)
C25A Cr2 C21 O21 76(48)
C29B Cr2 C21 O21 -124(47)
C26B Cr2 C21 O21 -113(48)
C28B Cr2 C21 O21 -163(100)
C27B Cr2 C21 O21 -149(48)
C24A Cr2 C21 O21 -83(48)
C27A Cr2 C21 O21 113(47)
C22A Cr2 C21 O21 -135(48)
C29A Cr2 C21 O21 114(48)
C28A Cr2 C21 O21 136(48)
C26A Cr2 C21 O21 62(48)
C25B Cr2 C21 O21 -94(48)
C21 Cr2 C22A C23A 166.4(10)
C20 Cr2 C22A C23A 91.1(9)
C25A Cr2 C22A C23A -124.6(11)
C24A Cr2 C22A C23A 36.4(13)
C27A Cr2 C22A C23A -47.0(11)
C29A Cr2 C22A C23A -113.4(10)
C28A Cr2 C22A C23A -79.2(9)
C26A Cr2 C22A C23A -42(2)
Cr2 C22A C23A C24A -64.3(19)
C21 Cr2 C23A C22A -14.0(10)
C20 Cr2 C23A C22A -106.3(9)
C25A Cr2 C23A C22A 118.9(12)
C24A Cr2 C23A C22A -122(2)
C27A Cr2 C23A C22A 138.4(9)
C29A Cr2 C23A C22A 82.9(12)
C28A Cr2 C23A C22A 102.1(9)
C26A Cr2 C23A C22A 158.9(11)
C21 Cr2 C23A C24A 107.9(18)
C20 Cr2 C23A C24A 15.6(19)
C25A Cr2 C23A C24A -119(2)
C27A Cr2 C23A C24A -99.7(19)
C22A Cr2 C23A C24A 122(2)
C29A Cr2 C23A C24A -155.3(19)
C28A Cr2 C23A C24A -136.1(19)
C26A Cr2 C23A C24A -79(2)
C22A C23A C24A Cr2 65.6(14)
C21 Cr2 C24A C23A -90.3(15)
C20 Cr2 C24A C23A -164.8(18)
C25A Cr2 C24A C23A 126.9(12)
C27A Cr2 C24A C23A 80.8(15)
C22A Cr2 C24A C23A -34.6(13)
C29A Cr2 C24A C23A 50(3)
C28A Cr2 C24A C23A 50.3(19)
C26A Cr2 C24A C23A 116.5(16)
C21 Cr2 C22B C23B 83(2)
C20 Cr2 C22B C23B 160(2)
C24B Cr2 C22B C23B 28.6(19)
C29B Cr2 C22B C23B -97(2)
C26B Cr2 C22B C23B -118(2)
C28B Cr2 C22B C23B -62(2)
C27B Cr2 C22B C23B -48(2)
C25B Cr2 C22B C23B -126(2)
Cr2 C22B C23B C24B -62(3)
C21 Cr2 C23B C22B -110.7(19)
C20 Cr2 C23B C22B -20(2)
C24B Cr2 C23B C22B -132(3)
C29B Cr2 C23B C22B 88(2)
C26B Cr2 C23B C22B 125(2)
C28B Cr2 C23B C22B 124(2)
C27B Cr2 C23B C22B 150.8(18)
C25B Cr2 C23B C22B 75(3)
C21 Cr2 C23B C24B 21.5(18)
C20 Cr2 C23B C24B 111.9(16)
C22B Cr2 C23B C24B 132(3)
C29B Cr2 C23B C24B -140.1(16)
C26B Cr2 C23B C24B -102(2)
C28B Cr2 C23B C24B -104.0(17)
C27B Cr2 C23B C24B -76.9(19)
C25B Cr2 C23B C24B -152.7(18)
C22B C23B C24B Cr2 62(3)
C21 Cr2 C24B C23B -159.2(17)
C20 Cr2 C24B C23B -81.9(19)
C22B Cr2 C24B C23B -27(2)
C29B Cr2 C24B C23B 49.3(18)
C26B Cr2 C24B C23B 129.3(18)
C28B Cr2 C24B C23B 79.8(17)
C27B Cr2 C24B C23B 117.3(17)
C25B Cr2 C24B C23B 62(4)
C21 Cr2 C25A C29A 81.1(9)
C20 Cr2 C25A C29A 165.7(9)
C23A Cr2 C25A C29A -55.6(12)
C24A Cr2 C25A C29A -131.6(16)
C27A Cr2 C25A C29A -77.7(9)
C22A Cr2 C25A C29A 17.2(14)
C28A Cr2 C25A C29A -36.5(9)
C26A Cr2 C25A C29A -116.1(13)
C21 Cr2 C25A C26A -162.9(10)
C20 Cr2 C25A C26A -78.2(10)
C23A Cr2 C25A C26A 60.4(13)
C24A Cr2 C25A C26A -15.5(19)
C27A Cr2 C25A C26A 38.4(10)
C22A Cr2 C25A C26A 133.3(13)
C29A Cr2 C25A C26A 116.1(13)
C28A Cr2 C25A C26A 79.6(11)
C29A C25A C26A C27A 1.1(16)
Cr2 C25A C26A C27A -63.4(10)
C29A C25A C26A Cr2 64.6(10)
C21 Cr2 C26A C27A 135.5(6)
C20 Cr2 C26A C27A -146.9(9)
C23A Cr2 C26A C27A -35.8(12)
C25A Cr2 C26A C27A 112.8(14)
C24A Cr2 C26A C27A -76.4(12)
C22A Cr2 C26A C27A -8(2)
C29A Cr2 C26A C27A 74.6(10)
C28A Cr2 C26A C27A 35.0(7)
C21 Cr2 C26A C25A 22.7(13)
C20 Cr2 C26A C25A 100.3(9)
C23A Cr2 C26A C25A -148.6(7)
C24A Cr2 C26A C25A 170.8(10)
C27A Cr2 C26A C25A -112.8(14)
C22A Cr2 C26A C25A -121.1(14)
C29A Cr2 C26A C25A -38.2(8)
C28A Cr2 C26A C25A -77.7(9)
C25A C26A C27A C28A -0.8(15)
Cr2 C26A C27A C28A -61.5(8)
C25A C26A C27A Cr2 60.6(9)
C21 Cr2 C27A C28A 35.8(8)
C20 Cr2 C27A C28A 157.4(5)
C23A Cr2 C27A C28A -90.1(6)
C25A Cr2 C27A C28A 78.4(6)
C24A Cr2 C27A C28A -129.4(9)
C22A Cr2 C27A C28A -63.5(7)
C29A Cr2 C27A C28A 34.3(6)
C26A Cr2 C27A C28A 120.9(11)
C21 Cr2 C27A C26A -85.0(11)
C20 Cr2 C27A C26A 36.6(10)
C23A Cr2 C27A C26A 149.0(10)
C25A Cr2 C27A C26A -42.4(9)
C24A Cr2 C27A C26A 109.8(12)
C22A Cr2 C27A C26A 175.7(11)
C29A Cr2 C27A C26A -86.5(11)
C28A Cr2 C27A C26A -120.9(11)
C26A C27A C28A C29A 0.3(15)
Cr2 C27A C28A C29A -61.1(10)
C26A C27A C28A Cr2 61.4(10)
C21 Cr2 C28A C29A -38.3(10)
C20 Cr2 C28A C29A 82.6(11)
C23A Cr2 C28A C29A -150.2(10)
C25A Cr2 C28A C29A 39.8(9)
C24A Cr2 C28A C29A -179.7(14)
C27A Cr2 C28A C29A 121.5(11)
C22A Cr2 C28A C29A -113.1(10)
C26A Cr2 C28A C29A 86.1(11)
C21 Cr2 C28A C27A -159.8(5)
C20 Cr2 C28A C27A -38.9(8)
C23A Cr2 C28A C27A 88.3(6)
C25A Cr2 C28A C27A -81.7(6)
C24A Cr2 C28A C27A 58.8(12)
C22A Cr2 C28A C27A 125.4(7)
C29A Cr2 C28A C27A -121.5(11)
C26A Cr2 C28A C27A -35.4(7)
C27A C28A C29A C25A 0.5(15)
Cr2 C28A C29A C25A -60.3(10)
C27A C28A C29A Cr2 60.8(8)
C26A C25A C29A C28A -1.0(16)
Cr2 C25A C29A C28A 63.0(11)
C26A C25A C29A Cr2 -64.0(10)
C21 Cr2 C29A C28A 145.8(8)
C20 Cr2 C29A C28A -134.5(6)
C23A Cr2 C29A C28A 34.4(11)
C25A Cr2 C29A C28A -115.9(13)
C24A Cr2 C29A C28A 1(3)
C27A Cr2 C29A C28A -35.0(7)
C22A Cr2 C29A C28A 74.2(10)
C26A Cr2 C29A C28A -76.0(10)
C21 Cr2 C29A C25A -98.3(8)
C20 Cr2 C29A C25A -18.6(11)
C23A Cr2 C29A C25A 150.3(8)
C24A Cr2 C29A C25A 116(2)
C27A Cr2 C29A C25A 80.9(8)
C22A Cr2 C29A C25A -169.9(8)
C28A Cr2 C29A C25A 115.9(13)
C26A Cr2 C29A C25A 39.9(9)
C21 Cr2 C25B C29B -151.7(14)
C20 Cr2 C25B C29B 128.8(19)
C23B Cr2 C25B C29B 22(3)
C22B Cr2 C25B C29B 57(2)
C24B Cr2 C25B C29B -19(5)
C26B Cr2 C25B C29B -117(2)
C28B Cr2 C25B C29B -39.6(13)
C27B Cr2 C25B C29B -82.7(18)
C21 Cr2 C25B C26B -35(2)
C20 Cr2 C25B C26B -114.4(18)
C23B Cr2 C25B C26B 138.9(18)
C22B Cr2 C25B C26B 174.2(19)
C24B Cr2 C25B C26B 98(4)
C29B Cr2 C25B C26B 117(2)
C28B Cr2 C25B C26B 77.2(17)
C27B Cr2 C25B C26B 34.1(15)
C29B C25B C26B C27B -1(4)
Cr2 C25B C26B C27B -62.3(17)
C29B C25B C26B Cr2 61(3)
C21 Cr2 C26B C27B -88.0(18)
C20 Cr2 C26B C27B -172.3(17)
C23B Cr2 C26B C27B 40(3)
C22B Cr2 C26B C27B 111(3)
C24B Cr2 C26B C27B -20(3)
C29B Cr2 C26B C27B 85.5(18)
C28B Cr2 C26B C27B 42.4(15)
C25B Cr2 C26B C27B 122(3)
C21 Cr2 C26B C25B 150.0(19)
C20 Cr2 C26B C25B 65.6(19)
C23B Cr2 C26B C25B -82(3)
C22B Cr2 C26B C25B -11(4)
C24B Cr2 C26B C25B -142(2)
C29B Cr2 C26B C25B -36.6(19)
C28B Cr2 C26B C25B -80(2)
C27B Cr2 C26B C25B -122(3)
C25B C26B C27B C28B -3(3)
Cr2 C26B C27B C28B -65.8(11)
C25B C26B C27B Cr2 63(2)
C21 Cr2 C27B C26B 90.8(18)
C20 Cr2 C27B C26B 10(2)
C23B Cr2 C27B C26B -158.4(18)
C22B Cr2 C27B C26B -132(2)
C24B Cr2 C27B C26B 166.9(19)
C29B Cr2 C27B C26B -74.1(18)
C28B Cr2 C27B C26B -109(2)
C25B Cr2 C27B C26B -34(2)
C21 Cr2 C27B C28B -159.9(12)
C20 Cr2 C27B C28B 119.6(12)
C23B Cr2 C27B C28B -49.1(16)
C22B Cr2 C27B C28B -22(2)
C24B Cr2 C27B C28B -83.8(15)
C29B Cr2 C27B C28B 35.2(11)
C26B Cr2 C27B C28B 109(2)
C25B Cr2 C27B C28B 74.9(18)
C26B C27B C28B C29B 5.1(19)
Cr2 C27B C28B C29B -61.3(12)
C26B C27B C28B Cr2 66.4(12)
C21 Cr2 C28B C29B 144.4(10)
C20 Cr2 C28B C29B 20.2(16)
C23B Cr2 C28B C29B -100.8(13)
C22B Cr2 C28B C29B -72.9(16)
C24B Cr2 C28B C29B -134.2(15)
C26B Cr2 C28B C29B 80.2(14)
C27B Cr2 C28B C29B 120.4(17)
C25B Cr2 C28B C29B 38(2)
C21 Cr2 C28B C27B 23.9(14)
C20 Cr2 C28B C27B -100.3(14)
C23B Cr2 C28B C27B 138.7(14)
C22B Cr2 C28B C27B 166.7(15)
C24B Cr2 C28B C27B 105.3(15)
C29B Cr2 C28B C27B -120.4(17)
C26B Cr2 C28B C27B -40.3(13)
C25B Cr2 C28B C27B -83(2)
C26B C25B C29B C28B 4(4)
Cr2 C25B C29B C28B 65.2(13)
C26B C25B C29B Cr2 -61(3)
C27B C28B C29B C25B -6(3)
Cr2 C28B C29B C25B -67(2)
C27B C28B C29B Cr2 61.2(12)
C21 Cr2 C29B C25B 49(2)
C20 Cr2 C29B C25B -53(2)
C23B Cr2 C29B C25B -163(2)
C22B Cr2 C29B C25B -131(2)
C24B Cr2 C29B C25B 171(2)
C26B Cr2 C29B C25B 37(2)
C28B Cr2 C29B C25B 114(2)
C27B Cr2 C29B C25B 78(2)
C21 Cr2 C29B C28B -64.3(17)
C20 Cr2 C29B C28B -166.6(11)
C23B Cr2 C29B C28B 82.8(13)
C22B Cr2 C29B C28B 115.1(17)
C24B Cr2 C29B C28B 57.5(15)
C26B Cr2 C29B C28B -76.3(12)
C27B Cr2 C29B C28B -35.8(11)
C25B Cr2 C29B C28B -114(2)
